data_4108129
loop_
_publ_author_name
'Caixia Yin'
'Gin-Chen Huang'
'Ching-Kuo Kuo'
'Ming-Dung Fu'
'Hao-Cheng Lu'
'Jhih-Hong Ke'
'Kai-Neng Shih'
'Yi-Lin Huang'
'Gene-Hsiang Lee'
'Chen-Yu Yeh'
'Chun-hsien Chen'
'Shie-Ming Peng'

_publ_section_title
;
 Extended Metal-Atom Chains with an Inert Second Row Transition Metal:
 [Ru5(\m5-tpda)4X2] (tpda2-= tripyridyldiamido dianion, X = Cl and NCS)
;
_journal_name_full 'Journal of the American Chemical Society'
_journal_page_first 10090
_journal_page_last 10092
_journal_paper_doi 10.1021/ja8016818
_journal_volume 130
_journal_year 2008
_chemical_formula_sum 'C62 H50 Cl4 N20 O Ru5'
_chemical_formula_weight 1738.37
_chemical_name_systematic
; 
 ? 
;
_space_group_IT_number 87
_symmetry_cell_setting tetragonal
_symmetry_space_group_name_Hall '-I 4'
_symmetry_space_group_name_H-M 'I 4/m'
_atom_sites_solution_hydrogens geom
_atom_sites_solution_primary direct
_atom_sites_solution_secondary difmap
_audit_creation_method SHELXL-97
_cell_angle_alpha 90.00
_cell_angle_beta 90.00
_cell_angle_gamma 90.00
_cell_formula_units_Z 2
_cell_length_a 10.5437(8)
_cell_length_b 10.5437(8)
_cell_length_c 26.876(2)
_cell_measurement_reflns_used 1118
_cell_measurement_temperature 150(2)
_cell_measurement_theta_max 23.14
_cell_measurement_theta_min 2.73
_cell_volume 2987.8(4)
_computing_cell_refinement 'Bruker SAINT'
_computing_data_collection 'Bruker SMART'
_computing_data_reduction 'Bruker SAINT'
_computing_molecular_graphics 'Bruker SHELXTL'
_computing_publication_material 'Bruker SHELXTL'
_computing_structure_refinement 'SHELXL-97 (Sheldrick, 1997)'
_computing_structure_solution 'SHELXS-97 (Sheldrick, 1990)'
_diffrn_ambient_temperature 150(2)
_diffrn_measured_fraction_theta_full 0.999
_diffrn_measured_fraction_theta_max 0.999
_diffrn_measurement_device_type 'BRUKER SMART APEXCCD area detector'
_diffrn_measurement_method 'omega scans'
_diffrn_radiation_monochromator graphite
_diffrn_radiation_source 'fine-focus sealed tube'
_diffrn_radiation_type MoK\a
_diffrn_radiation_wavelength 0.71073
_diffrn_reflns_av_R_equivalents 0.0436
_diffrn_reflns_av_sigmaI/netI 0.0374
_diffrn_reflns_limit_h_max 13
_diffrn_reflns_limit_h_min -13
_diffrn_reflns_limit_k_max 9
_diffrn_reflns_limit_k_min -13
_diffrn_reflns_limit_l_max 34
_diffrn_reflns_limit_l_min -23
_diffrn_reflns_number 7596
_diffrn_reflns_theta_full 27.49
_diffrn_reflns_theta_max 27.49
_diffrn_reflns_theta_min 2.07
_exptl_absorpt_coefficient_mu 1.478
_exptl_absorpt_correction_T_max 0.8087
_exptl_absorpt_correction_T_min 0.7565
_exptl_absorpt_correction_type multi-scan
_exptl_crystal_colour dark-green
_exptl_crystal_density_diffrn 1.932
_exptl_crystal_density_meas ?
_exptl_crystal_description block
_exptl_crystal_F_000 1716
_exptl_crystal_size_max 0.20
_exptl_crystal_size_mid 0.15
_exptl_crystal_size_min 0.15
_refine_diff_density_max 1.768
_refine_diff_density_min -3.932
_refine_diff_density_rms 0.254
_refine_ls_extinction_method none
_refine_ls_goodness_of_fit_ref 1.078
_refine_ls_hydrogen_treatment constr
_refine_ls_matrix_type full
_refine_ls_number_parameters 99
_refine_ls_number_reflns 1763
_refine_ls_number_restraints 2
_refine_ls_restrained_S_all 1.078
_refine_ls_R_factor_all 0.1006
_refine_ls_R_factor_gt 0.0808
_refine_ls_shift/su_max 0.001
_refine_ls_shift/su_mean 0.000
_refine_ls_structure_factor_coef Fsqd
_refine_ls_weighting_details 'calc w=1/[\s^2^(Fo^2^)+(0.1244P)^2^+64.3810P] where P=(Fo^2^+2Fc^2^)/3'
_refine_ls_weighting_scheme calc
_refine_ls_wR_factor_gt 0.2408
_refine_ls_wR_factor_ref 0.2577
_reflns_number_gt 1355
_reflns_number_total 1763
_reflns_threshold_expression >2sigma(I)
_cod_data_source_file ja8016818-file001.cif
_cod_data_source_block ic12504
_cod_depositor_comments
;
The following automatic conversions were performed:

'_exptl_crystal_density_meas' value 'not_measured' was changed to '?'
- the value is perceived as not measured.

Automatic conversion script
Id: cif_fix_values 3008 2015-01-20 13:52:24Z robertas 
;
_cod_database_code 4108129

loop_
_symmetry_equiv_pos_as_xyz
'x, y, z'
'-x, -y, z'
'-y, x, z'
'y, -x, z'
'x+1/2, y+1/2, z+1/2'
'-x+1/2, -y+1/2, z+1/2'
'-y+1/2, x+1/2, z+1/2'
'y+1/2, -x+1/2, z+1/2'
'-x, -y, -z'
'x, y, -z'
'y, -x, -z'
'-y, x, -z'
'-x+1/2, -y+1/2, -z+1/2'
'x+1/2, y+1/2, -z+1/2'
'y+1/2, -x+1/2, -z+1/2'
'-y+1/2, x+1/2, -z+1/2'

loop_
_atom_site_label
_atom_site_type_symbol
_atom_site_fract_x
_atom_site_fract_y
_atom_site_fract_z
_atom_site_U_iso_or_equiv
_atom_site_adp_type
_atom_site_occupancy
_atom_site_symmetry_multiplicity
_atom_site_calc_flag
_atom_site_refinement_flags
_atom_site_disorder_assembly
_atom_site_disorder_group
Ru1 Ru 0.5000 -0.5000 0.66961(5) 0.0323(4) Uani 1 4 d S . .
Ru2 Ru 0.5000 -0.5000 0.58468(5) 0.0279(4) Uani 1 4 d S . .
Ru3 Ru 0.5000 -0.5000 0.5000 0.0443(6) Uani 1 8 d S . .
Cl1 Cl 0.5000 -0.5000 0.76448(15) 0.0352(9) Uani 1 4 d S . .
N3 N 0.3268(8) -0.4345(8) 0.5000 0.0217(17) Uiso 1 2 d S . .
C8 C 0.0797(14) -0.3449(13) 0.5000 0.045(3) Uiso 1 2 d S . .
H8A H -0.0102 -0.3513 0.5000 0.055 Uiso 1 2 calc SR A 1
N1 N 0.4053(14) -0.3317(13) 0.6610(5) 0.019(3) Uiso 0.50 1 d P . 1
N2 N 0.3604(10) -0.3787(11) 0.5784(4) 0.016(2) Uiso 0.50 1 d P . 1
C1 C 0.410(2) -0.2497(19) 0.7000(8) 0.034(5) Uiso 0.50 1 d P . 1
H1A H 0.4525 -0.2775 0.7293 0.041 Uiso 0.50 1 calc PR . 1
C2 C 0.3600(19) -0.1310(18) 0.7004(7) 0.030(4) Uiso 0.50 1 d P . 1
H2A H 0.3675 -0.0758 0.7282 0.036 Uiso 0.50 1 calc PR . 1
C3 C 0.2921(16) -0.0941(15) 0.6540(6) 0.025(3) Uiso 0.50 1 d P . 1
H3A H 0.2460 -0.0168 0.6526 0.030 Uiso 0.50 1 calc PR . 1
C4 C 0.2971(15) -0.1736(15) 0.6131(6) 0.030(3) Uiso 0.50 1 d P . 1
H4A H 0.2652 -0.1454 0.5819 0.036 Uiso 0.50 1 calc PR . 1
C5 C 0.3488(13) -0.2954(13) 0.6173(5) 0.020(3) Uiso 0.50 1 d P . 1
C6 C 0.2783(14) -0.3802(15) 0.5385(5) 0.022(3) Uiso 0.50 1 d P . 1
C7 C 0.1531(16) -0.3397(18) 0.5406(6) 0.028(3) Uiso 0.50 1 d P . 1
H7A H 0.1194 -0.3082 0.5710 0.034 Uiso 0.50 1 calc PR . 1
N1' N 0.4401(15) -0.3151(14) 0.6670(5) 0.023(3) Uiso 0.50 1 d P . 2
N2' N 0.3135(12) -0.4971(12) 0.5861(4) 0.022(2) Uiso 0.50 1 d P . 2
C1' C 0.376(2) -0.2596(18) 0.7067(7) 0.030(5) Uiso 0.50 1 d P . 2
H1'A H 0.3731 -0.3027 0.7377 0.036 Uiso 0.50 1 calc PR . 2
C2' C 0.320(2) -0.147(2) 0.7020(9) 0.044(5) Uiso 0.50 1 d P . 2
H2'A H 0.2656 -0.1179 0.7279 0.053 Uiso 0.50 1 calc PR . 2
C3' C 0.338(2) -0.071(2) 0.6611(8) 0.047(5) Uiso 0.50 1 d P . 2
H3'A H 0.3143 0.0156 0.6606 0.057 Uiso 0.50 1 calc PR . 2
C4' C 0.3921(18) -0.1303(18) 0.6205(7) 0.042(4) Uiso 0.50 1 d P . 2
H4'A H 0.3917 -0.0895 0.5890 0.050 Uiso 0.50 1 calc PR . 2
C5' C 0.4475(14) -0.2494(14) 0.6256(6) 0.027(3) Uiso 0.50 1 d P . 2
C6' C 0.2565(15) -0.4421(16) 0.5452(5) 0.024(3) Uiso 0.50 1 d P . 2
C7' C 0.1318(16) -0.3936(18) 0.5454(6) 0.028(3) Uiso 0.50 1 d P . 2
H7'A H 0.0832 -0.3932 0.5752 0.033 Uiso 0.50 1 calc PR . 2
O1 O 1.0000 0.0000 0.5000 0.20(3) Uiso 1 8 d S B 1
C9 C 1.0000 0.0000 0.5938(17) 0.076(16) Uiso 0.50 4 d SPD . 1
H9A H 1.0530 -0.0496 0.6154 0.091 Uiso 0.25 1 d PR . 1
C9' C 1.0000 0.0000 0.5528(17) 0.070(14) Uiso 0.50 4 d SPD . 2
H9'A H 0.9471 0.0496 0.5311 0.084 Uiso 0.25 1 d PR . 2
Cl2 Cl 0.893(2) -0.101(2) 0.5728(10) 0.158(10) Uiso 0.25 1 d PD . .

loop_
_atom_site_aniso_label
_atom_site_aniso_U_11
_atom_site_aniso_U_22
_atom_site_aniso_U_33
_atom_site_aniso_U_23
_atom_site_aniso_U_13
_atom_site_aniso_U_12
Ru1 0.0334(5) 0.0334(5) 0.0301(8) 0.000 0.000 0.000
Ru2 0.0263(5) 0.0263(5) 0.0310(8) 0.000 0.000 0.000
Ru3 0.0394(8) 0.0394(8) 0.0542(14) 0.000 0.000 0.000
Cl1 0.0407(13) 0.0407(13) 0.0242(18) 0.000 0.000 0.000

loop_
_atom_type_symbol
_atom_type_description
_atom_type_scat_dispersion_real
_atom_type_scat_dispersion_imag
_atom_type_scat_source
C C 0.0033 0.0016 'International Tables Vol C Tables 4.2.6.8 and 6.1.1.4'
H H 0.0000 0.0000 'International Tables Vol C Tables 4.2.6.8 and 6.1.1.4'
N N 0.0061 0.0033 'International Tables Vol C Tables 4.2.6.8 and 6.1.1.4'
Cl Cl 0.1484 0.1585 'International Tables Vol C Tables 4.2.6.8 and 6.1.1.4'
Ru Ru -1.2594 0.8363 'International Tables Vol C Tables 4.2.6.8 and 6.1.1.4'
O O 0.0106 0.0060 'International Tables Vol C Tables 4.2.6.8 and 6.1.1.4'

loop_
_geom_angle_atom_site_label_1
_geom_angle_atom_site_label_2
_geom_angle_atom_site_label_3
_geom_angle
_geom_angle_site_symmetry_1
_geom_angle_site_symmetry_3
N1 Ru1 N1 89.27(9) 4_655 2_645
N1 Ru1 N1 167.0(8) 4_655 3_545
N1 Ru1 N1 89.27(9) 2_645 3_545
N1 Ru1 N1 89.27(9) 4_655 .
N1 Ru1 N1 167.0(8) 2_645 .
N1 Ru1 N1 89.27(9) 3_545 .
N1 Ru1 N1' 12.3(5) 4_655 4_655
N1 Ru1 N1' 78.4(5) 2_645 4_655
N1 Ru1 N1' 165.8(5) 3_545 4_655
N1 Ru1 N1' 101.1(5) . 4_655
N1 Ru1 N1' 101.1(5) 4_655 2_645
N1 Ru1 N1' 12.3(5) 2_645 2_645
N1 Ru1 N1' 78.4(5) 3_545 2_645
N1 Ru1 N1' 165.8(5) . 2_645
N1' Ru1 N1' 89.93(3) 4_655 2_645
N1 Ru1 N1' 78.4(5) 4_655 .
N1 Ru1 N1' 165.8(5) 2_645 .
N1 Ru1 N1' 101.1(5) 3_545 .
N1 Ru1 N1' 12.3(5) . .
N1' Ru1 N1' 89.93(3) 4_655 .
N1' Ru1 N1' 176.1(8) 2_645 .
N1 Ru1 N1' 165.8(5) 4_655 3_545
N1 Ru1 N1' 101.1(5) 2_645 3_545
N1 Ru1 N1' 12.3(5) 3_545 3_545
N1 Ru1 N1' 78.4(5) . 3_545
N1' Ru1 N1' 176.1(8) 4_655 3_545
N1' Ru1 N1' 89.93(3) 2_645 3_545
N1' Ru1 N1' 89.93(3) . 3_545
N1 Ru1 Ru2 83.5(4) 4_655 .
N1 Ru1 Ru2 83.5(4) 2_645 .
N1 Ru1 Ru2 83.5(4) 3_545 .
N1 Ru1 Ru2 83.5(4) . .
N1' Ru1 Ru2 88.1(4) 4_655 .
N1' Ru1 Ru2 88.1(4) 2_645 .
N1' Ru1 Ru2 88.1(4) . .
N1' Ru1 Ru2 88.1(4) 3_545 .
N1 Ru1 Cl1 96.5(4) 4_655 .
N1 Ru1 Cl1 96.5(4) 2_645 .
N1 Ru1 Cl1 96.5(4) 3_545 .
N1 Ru1 Cl1 96.5(4) . .
N1' Ru1 Cl1 91.9(4) 4_655 .
N1' Ru1 Cl1 91.9(4) 2_645 .
N1' Ru1 Cl1 91.9(4) . .
N1' Ru1 Cl1 91.9(4) 3_545 .
Ru2 Ru1 Cl1 180.000(1) . .
N2 Ru2 N2 89.58(5) 4_655 2_645
N2 Ru2 N2 170.2(6) 4_655 3_545
N2 Ru2 N2 89.58(5) 2_645 3_545
N2 Ru2 N2 89.58(5) 4_655 .
N2 Ru2 N2 170.2(6) 2_645 .
N2 Ru2 N2 89.58(5) 3_545 .
N2 Ru2 N2' 50.2(5) 4_655 2_645
N2 Ru2 N2' 40.5(5) 2_645 2_645
N2 Ru2 N2' 130.0(5) 3_545 2_645
N2 Ru2 N2' 139.8(5) . 2_645
N2 Ru2 N2' 40.5(5) 4_655 4_655
N2 Ru2 N2' 130.0(5) 2_645 4_655
N2 Ru2 N2' 139.8(5) 3_545 4_655
N2 Ru2 N2' 50.2(5) . 4_655
N2' Ru2 N2' 89.977(15) 2_645 4_655
N2 Ru2 N2' 130.0(5) 4_655 .
N2 Ru2 N2' 139.8(5) 2_645 .
N2 Ru2 N2' 50.2(5) 3_545 .
N2 Ru2 N2' 40.5(5) . .
N2' Ru2 N2' 177.7(6) 2_645 .
N2' Ru2 N2' 89.977(14) 4_655 .
N2 Ru2 N2' 139.8(5) 4_655 3_545
N2 Ru2 N2' 50.2(5) 2_645 3_545
N2 Ru2 N2' 40.5(5) 3_545 3_545
N2 Ru2 N2' 130.0(5) . 3_545
N2' Ru2 N2' 89.977(14) 2_645 3_545
N2' Ru2 N2' 177.7(6) 4_655 3_545
N2' Ru2 N2' 89.977(15) . 3_545
N2 Ru2 Ru3 85.1(3) 4_655 .
N2 Ru2 Ru3 85.1(3) 2_645 .
N2 Ru2 Ru3 85.1(3) 3_545 .
N2 Ru2 Ru3 85.1(3) . .
N2' Ru2 Ru3 91.1(3) 2_645 .
N2' Ru2 Ru3 91.1(3) 4_655 .
N2' Ru2 Ru3 91.1(3) . .
N2' Ru2 Ru3 91.1(3) 3_545 .
N2 Ru2 Ru1 94.9(3) 4_655 .
N2 Ru2 Ru1 94.9(3) 2_645 .
N2 Ru2 Ru1 94.9(3) 3_545 .
N2 Ru2 Ru1 94.9(3) . .
N2' Ru2 Ru1 88.9(3) 2_645 .
N2' Ru2 Ru1 88.9(3) 4_655 .
N2' Ru2 Ru1 88.9(3) . .
N2' Ru2 Ru1 88.9(3) 3_545 .
Ru3 Ru2 Ru1 180.0 . .
N3 Ru3 N3 180.0 11_656 3_545
N3 Ru3 N3 90.000(2) 11_656 9_646
N3 Ru3 N3 90.000(1) 3_545 9_646
N3 Ru3 N3 90.000(1) 11_656 .
N3 Ru3 N3 90.000(2) 3_545 .
N3 Ru3 N3 180.000(2) 9_646 .
N3 Ru3 Ru2 90.0 11_656 .
N3 Ru3 Ru2 90.0 3_545 .
N3 Ru3 Ru2 90.0 9_646 .
N3 Ru3 Ru2 90.0 . .
N3 Ru3 Ru2 90.0 11_656 9_646
N3 Ru3 Ru2 90.0 3_545 9_646
N3 Ru3 Ru2 90.0 9_646 9_646
N3 Ru3 Ru2 90.0 . 9_646
Ru2 Ru3 Ru2 180.0 . 9_646
C6 N3 C6 106.8(14) . 10_556
C6 N3 C6' 120.2(10) . 10_556
C6 N3 C6' 30.0(8) 10_556 10_556
C6 N3 C6' 30.0(8) . .
C6 N3 C6' 120.2(10) 10_556 .
C6' N3 C6' 117.0(13) 10_556 .
C6 N3 Ru3 121.9(7) . .
C6 N3 Ru3 121.9(7) 10_556 .
C6' N3 Ru3 117.8(7) 10_556 .
C6' N3 Ru3 117.8(7) . .
C7 C8 C7 109.2(18) . 10_556
C7 C8 C7' 119.2(14) . 10_556
C7 C8 C7' 25.7(8) 10_556 10_556
C7 C8 C7' 25.7(8) . .
C7 C8 C7' 119.2(14) 10_556 .
C7' C8 C7' 116.7(16) 10_556 .
C1 N1 C5 120.0(14) . .
C1 N1 Ru1 116.4(12) . .
C5 N1 Ru1 123.4(10) . .
C5 N2 C6 123.0(12) . .
C5 N2 Ru2 114.9(9) . .
C6 N2 Ru2 122.1(9) . .
C2 C1 N1 125.2(19) . .
C1 C2 C3 114.9(17) . .
C4 C3 C2 119.3(15) . .
C3 C4 C5 120.4(15) . .
N2 C5 N1 115.8(12) . .
N2 C5 C4 124.1(13) . .
N1 C5 C4 119.7(13) . .
N3 C6 N2 112.4(12) . .
N3 C6 C7 123.2(13) . .
N2 C6 C7 124.1(13) . .
C8 C7 C6 120.2(14) . .
C5' N1' C1' 117.2(15) . .
C5' N1' Ru1 120.8(11) . .
C1' N1' Ru1 121.5(12) . .
C6' N2' C5' 124.9(13) . 3_545
C6' N2' Ru2 115.2(10) . .
C5' N2' Ru2 119.8(9) 3_545 .
C2' C1' N1' 121.3(19) . .
C1' C2' C3' 122(2) . .
C2' C3' C4' 116(2) . .
C3' C4' C5' 120.2(18) . .
N1' C5' N2' 114.5(13) . 4_655
N1' C5' C4' 122.3(15) . .
N2' C5' C4' 122.8(15) 4_655 .
N2' C6' C7' 123.7(14) . .
N2' C6' N3 118.4(12) . .
C7' C6' N3 117.9(13) . .
C6' C7' C8 118.9(14) . .
Cl2 C9 Cl2 140(3) . 2_755
Cl2 C9 Cl2 83.3(9) . 3_645
Cl2 C9 Cl2 83.3(9) 2_755 3_645
Cl2 C9 Cl2 83.3(9) . 4_665
Cl2 C9 Cl2 83.3(9) 2_755 4_665
Cl2 C9 Cl2 140(3) 3_645 4_665
Cl2 C9' Cl2 83.8(9) 2_755 3_645
Cl2 C9' Cl2 142(3) 2_755 .
Cl2 C9' Cl2 83.8(9) 3_645 .
Cl2 C9' Cl2 83.8(9) 2_755 4_665
Cl2 C9' Cl2 142(3) 3_645 4_665
Cl2 C9' Cl2 83.8(9) . 4_665
C9' Cl2 C9 39(3) . .
C9' Cl2 Cl2 48.1(5) . 3_645
C9 Cl2 Cl2 48.4(5) . 3_645
C9' Cl2 Cl2 48.1(5) . 4_665
C9 Cl2 Cl2 48.4(5) . 4_665
Cl2 Cl2 Cl2 90.000(9) 3_645 4_665

loop_
_geom_bond_atom_site_label_1
_geom_bond_atom_site_label_2
_geom_bond_distance
_geom_bond_site_symmetry_2
Ru1 N1 2.050(13) 4_655
Ru1 N1 2.050(13) 2_645
Ru1 N1 2.050(13) 3_545
Ru1 N1 2.050(13) .
Ru1 N1' 2.050(14) 4_655
Ru1 N1' 2.050(14) 2_645
Ru1 N1' 2.050(14) .
Ru1 N1' 2.050(14) 3_545
Ru1 Ru2 2.2827(17) .
Ru1 Cl1 2.550(4) .
Ru2 N2 1.957(11) 4_655
Ru2 N2 1.957(11) 2_645
Ru2 N2 1.957(11) 3_545
Ru2 N2 1.957(11) .
Ru2 N2' 1.967(12) 2_645
Ru2 N2' 1.967(12) 4_655
Ru2 N2' 1.967(12) .
Ru2 N2' 1.967(12) 3_545
Ru2 Ru3 2.2759(13) .
Ru3 N3 1.952(8) 11_656
Ru3 N3 1.952(8) 3_545
Ru3 N3 1.952(8) 9_646
Ru3 N3 1.952(8) .
Ru3 Ru2 2.2759(13) 9_646
N3 C6 1.288(15) .
N3 C6 1.288(15) 10_556
N3 C6' 1.426(15) 10_556
N3 C6' 1.426(15) .
C8 C7 1.339(18) .
C8 C7 1.339(18) 10_556
C8 C7' 1.434(17) 10_556
C8 C7' 1.434(17) .
N1 C1 1.36(2) .
N1 C5 1.371(19) .
N2 C5 1.371(17) .
N2 C6 1.380(17) .
C1 C2 1.36(3) .
C2 C3 1.49(2) .
C3 C4 1.38(2) .
C4 C5 1.40(2) .
C6 C7 1.39(2) .
N1' C5' 1.31(2) .
N1' C1' 1.39(2) .
N2' C6' 1.381(18) .
N2' C5' 1.386(18) 3_545
C1' C2' 1.34(3) .
C2' C3' 1.37(3) .
C3' C4' 1.38(3) .
C4' C5' 1.39(2) .
C5' N2' 1.386(18) 4_655
C6' C7' 1.41(2) .
C9 Cl2 1.647(10) .
C9 Cl2 1.647(10) 2_755
C9 Cl2 1.647(10) 3_645
C9 Cl2 1.647(10) 4_665
C9' Cl2 1.639(10) 2_755
C9' Cl2 1.639(10) 3_645
C9' Cl2 1.639(10) .
C9' Cl2 1.639(10) 4_665
Cl2 Cl2 2.19(2) 3_645
Cl2 Cl2 2.19(2) 4_665
